data_2230610
loop_
_publ_author_name
'Gubina, Kateryna'
'Shatrava, Iuliia'
'Ovchynnikov, Vladimir'
'Amirkhanov, Vladimir'

_publ_section_title
;
 2-Ureido-1,3-thiazol-3-ium dihydrogen phosphate
;
_journal_coeditor_code DN2693
_journal_issue 7
_journal_name_full 'Acta Crystallographica Section E'
_journal_page_first o1607
_journal_paper_doi 10.1107/S1600536811021337
_journal_volume 67
_journal_year 2011
_chemical_formula_iupac 'C4 H6 N3 O S +, H2 P O4 -'
_chemical_formula_moiety 'C4 H6 N3 O S +, H2 O4 P -'
_chemical_formula_sum 'C4 H8 N3 O5 P S'
_chemical_formula_weight 241.16
_chemical_name_common 'N-1,3-thiazol-2-yl-urea phosphate'
_chemical_name_systematic
;
2-ureido-1,3-thiazol-3-ium dihydrogen phosphate
;
_space_group_IT_number 14
_symmetry_cell_setting monoclinic
_symmetry_space_group_name_Hall '-P 2ybc'
_symmetry_space_group_name_H-M 'P 1 21/c 1'
_atom_sites_solution_hydrogens geom
_atom_sites_solution_primary direct
_atom_sites_solution_secondary difmap
_audit_creation_method SHELXL-97
_cell_angle_alpha 90.00
_cell_angle_beta 97.231(9)
_cell_angle_gamma 90.00
_cell_formula_units_Z 4
_cell_length_a 11.9038(11)
_cell_length_b 9.7936(10)
_cell_length_c 8.1914(12)
_cell_measurement_reflns_used 2646
_cell_measurement_temperature 293(2)
_cell_measurement_theta_max 27.99
_cell_measurement_theta_min 1.72
_cell_volume 947.37(19)
_computing_cell_refinement 'SAINT-NT (Bruker, 1999)'
_computing_data_collection 'SMART-NT (Bruker, 1999)'
_computing_data_reduction 'SAINT-NT (Bruker, 1999)'
_computing_molecular_graphics 'XP within SHELXTL (Sheldrick, 2008)'
_computing_publication_material 'SHELXTL (Sheldrick, 2008)'
_computing_structure_refinement 'SHELXL97 (Sheldrick, 2008)'
_computing_structure_solution 'SHELXS97 (Sheldrick, 2008)'
_diffrn_ambient_temperature 293(2)
_diffrn_measured_fraction_theta_full 0.984
_diffrn_measured_fraction_theta_max 0.984
_diffrn_measurement_device_type 'Siemens SMART CCD area-detector'
_diffrn_measurement_method \w
_diffrn_radiation_monochromator graphite
_diffrn_radiation_source 'fine-focus sealed tube'
_diffrn_radiation_type MoK\a
_diffrn_radiation_wavelength 0.71073
_diffrn_reflns_av_R_equivalents 0.0139
_diffrn_reflns_av_sigmaI/netI 0.0122
_diffrn_reflns_limit_h_max 15
_diffrn_reflns_limit_h_min -14
_diffrn_reflns_limit_k_max 10
_diffrn_reflns_limit_k_min -12
_diffrn_reflns_limit_l_max 10
_diffrn_reflns_limit_l_min -10
_diffrn_reflns_number 2644
_diffrn_reflns_theta_full 27.99
_diffrn_reflns_theta_max 27.99
_diffrn_reflns_theta_min 1.72
_exptl_absorpt_coefficient_mu 0.513
_exptl_absorpt_correction_T_max 0.9044
_exptl_absorpt_correction_T_min 0.8614
_exptl_absorpt_correction_type empirical
_exptl_absorpt_process_details '(SADABS; Bruker, 1999)'
_exptl_crystal_colour colourless
_exptl_crystal_density_diffrn 1.691
_exptl_crystal_density_method 'not measured'
_exptl_crystal_description block
_exptl_crystal_F_000 496
_exptl_crystal_size_max 0.30
_exptl_crystal_size_mid 0.20
_exptl_crystal_size_min 0.20
_refine_diff_density_max 0.578
_refine_diff_density_min -0.430
_refine_ls_extinction_method none
_refine_ls_goodness_of_fit_ref 1.048
_refine_ls_hydrogen_treatment mixed
_refine_ls_matrix_type full
_refine_ls_number_parameters 150
_refine_ls_number_reflns 2239
_refine_ls_number_restraints 0
_refine_ls_restrained_S_all 1.048
_refine_ls_R_factor_all 0.0467
_refine_ls_R_factor_gt 0.0383
_refine_ls_shift/su_max 0.001
_refine_ls_shift/su_mean 0.000
_refine_ls_structure_factor_coef Fsqd
_refine_ls_weighting_details 'calc w=1/[\s^2^(Fo^2^)+(0.0666P)^2^+0.4134P] where P=(Fo^2^+2Fc^2^)/3'
_refine_ls_weighting_scheme calc
_refine_ls_wR_factor_gt 0.1027
_refine_ls_wR_factor_ref 0.1091
_reflns_number_gt 1893
_reflns_number_total 2239
_reflns_threshold_expression I>2\s(I)
_cod_data_source_file dn2693.cif
_cod_data_source_block I
_cod_original_sg_symbol_H-M 'P 21/c'
_cod_database_code 2230610
_cod_database_fobs_code 2230610

loop_
_symmetry_equiv_pos_as_xyz
'x, y, z'
'-x, y+1/2, -z+1/2'
'-x, -y, -z'
'x, -y-1/2, z-1/2'

loop_
_atom_site_type_symbol
_atom_site_label
_atom_site_fract_x
_atom_site_fract_y
_atom_site_fract_z
_atom_site_U_iso_or_equiv
_atom_site_adp_type
_atom_site_calc_flag
_atom_site_refinement_flags
_atom_site_occupancy
_atom_site_symmetry_multiplicity
_atom_site_disorder_assembly
_atom_site_disorder_group
S S1 0.76064(4) 0.11536(5) 0.89426(7) 0.03929(16) Uani d . 1 1 . .
O O1 0.93971(13) 0.18350(15) 0.7497(2) 0.0487(4) Uani d . 1 1 . .
N N1 1.00646(16) 0.3959(2) 0.7104(3) 0.0450(4) Uani d . 1 1 . .
C C1 0.93508(16) 0.30721(18) 0.7630(2) 0.0343(4) Uani d . 1 1 . .
P P1 0.71692(4) 0.70375(4) 0.89068(5) 0.02801(15) Uani d . 1 1 . .
N N2 0.84692(14) 0.36706(16) 0.8367(2) 0.0341(3) Uani d . 1 1 . .
H H2 0.8438 0.4545 0.8448 0.061(8) Uiso calc R 1 1 . .
C C2 0.76722(15) 0.29001(18) 0.8948(2) 0.0302(4) Uani d . 1 1 . .
O O2 0.77229(12) 0.62295(13) 0.76649(16) 0.0368(3) Uani d . 1 1 . .
N N3 0.68142(13) 0.34568(18) 0.9603(2) 0.0341(3) Uani d . 1 1 . .
C C3 0.63845(18) 0.1230(2) 0.9884(3) 0.0456(5) Uani d . 1 1 . .
H H3A 0.5988 0.0467 1.0173 0.076(9) Uiso calc R 1 1 . .
O O3 0.66290(12) 0.61762(13) 1.01208(16) 0.0357(3) Uani d . 1 1 . .
C C4 0.60814(17) 0.2511(2) 1.0144(3) 0.0414(4) Uani d . 1 1 . .
H H4A 0.5446 0.2745 1.0636 0.062(8) Uiso calc R 1 1 . .
O O4 0.62286(13) 0.79913(17) 0.80225(19) 0.0460(4) Uani d . 1 1 . .
O O5 0.80967(14) 0.79873(16) 0.98184(19) 0.0457(4) Uani d . 1 1 . .
H H1A 1.001(2) 0.483(3) 0.731(3) 0.042(6) Uiso d . 1 1 . .
H H1B 1.054(3) 0.359(3) 0.660(3) 0.053(8) Uiso d . 1 1 . .
H H3 0.676(2) 0.427(3) 0.969(3) 0.041(6) Uiso d . 1 1 . .
H H4 0.633(3) 0.815(4) 0.710(5) 0.080(11) Uiso d . 1 1 . .
H H5 0.800(3) 0.806(4) 1.077(4) 0.077(11) Uiso d . 1 1 . .

loop_
_atom_site_aniso_label
_atom_site_aniso_U_11
_atom_site_aniso_U_22
_atom_site_aniso_U_33
_atom_site_aniso_U_12
_atom_site_aniso_U_13
_atom_site_aniso_U_23
S1 0.0400(3) 0.0256(2) 0.0531(3) 0.00031(17) 0.0089(2) 0.00314(18)
O1 0.0451(8) 0.0277(7) 0.0769(11) 0.0041(6) 0.0221(8) -0.0017(7)
N1 0.0420(9) 0.0316(9) 0.0659(12) 0.0008(7) 0.0243(9) -0.0012(8)
C1 0.0320(9) 0.0295(9) 0.0424(10) 0.0045(7) 0.0085(7) 0.0015(7)
P1 0.0337(3) 0.0256(3) 0.0268(2) 0.00013(16) 0.01202(17) 0.00036(15)
N2 0.0372(8) 0.0241(7) 0.0433(8) 0.0027(6) 0.0138(7) 0.0017(6)
C2 0.0316(8) 0.0272(9) 0.0320(8) 0.0023(6) 0.0052(7) 0.0016(6)
O2 0.0511(8) 0.0299(7) 0.0328(7) 0.0094(5) 0.0179(6) 0.0025(5)
N3 0.0340(8) 0.0306(8) 0.0390(8) 0.0012(6) 0.0099(6) 0.0002(6)
C3 0.0366(10) 0.0407(11) 0.0605(13) -0.0074(8) 0.0107(9) 0.0076(9)
O3 0.0473(8) 0.0300(7) 0.0328(6) -0.0065(5) 0.0171(6) -0.0001(5)
C4 0.0321(9) 0.0472(12) 0.0461(11) -0.0024(8) 0.0102(8) 0.0043(9)
O4 0.0461(8) 0.0575(10) 0.0377(8) 0.0196(7) 0.0185(6) 0.0120(6)
O5 0.0513(9) 0.0550(10) 0.0337(7) -0.0228(7) 0.0174(6) -0.0071(6)

loop_
_atom_type_symbol
_atom_type_description
_atom_type_scat_dispersion_real
_atom_type_scat_dispersion_imag
_atom_type_scat_source
C C 0.0033 0.0016 'International Tables Vol C Tables 4.2.6.8 and 6.1.1.4'
H H 0.0000 0.0000 'International Tables Vol C Tables 4.2.6.8 and 6.1.1.4'
N N 0.0061 0.0033 'International Tables Vol C Tables 4.2.6.8 and 6.1.1.4'
O O 0.0106 0.0060 'International Tables Vol C Tables 4.2.6.8 and 6.1.1.4'
P P 0.1023 0.0942 'International Tables Vol C Tables 4.2.6.8 and 6.1.1.4'
S S 0.1246 0.1234 'International Tables Vol C Tables 4.2.6.8 and 6.1.1.4'

loop_
_geom_angle_atom_site_label_1
_geom_angle_atom_site_label_2
_geom_angle_atom_site_label_3
_geom_angle_site_symmetry_1
_geom_angle_site_symmetry_3
_geom_angle
_geom_angle_publ_flag
C2 S1 C3 . . 89.80(10) ?
C1 N1 H1A . . 121.0(16) ?
C1 N1 H1B . . 113(2) ?
H1A N1 H1B . . 126(3) ?
O1 C1 N1 . . 125.79(19) ?
O1 C1 N2 . . 119.90(17) ?
N1 C1 N2 . . 114.29(17) ?
O2 P1 O3 . . 114.27(8) ?
O2 P1 O5 . . 107.05(9) ?
O3 P1 O5 . . 110.65(8) ?
O2 P1 O4 . . 110.48(8) ?
O3 P1 O4 . . 107.43(8) ?
O5 P1 O4 . . 106.73(10) ?
C2 N2 C1 . . 121.12(16) ?
C2 N2 H2 . . 119.4 ?
C1 N2 H2 . . 119.4 ?
N3 C2 N2 . . 121.65(17) ?
N3 C2 S1 . . 111.93(14) ?
N2 C2 S1 . . 126.41(14) ?
C2 N3 C4 . . 113.74(18) ?
C2 N3 H3 . . 120.7(19) ?
C4 N3 H3 . . 125.5(18) ?
C4 C3 S1 . . 111.84(15) ?
C4 C3 H3A . . 124.1 ?
S1 C3 H3A . . 124.1 ?
C3 C4 N3 . . 112.69(18) ?
C3 C4 H4A . . 123.7 ?
N3 C4 H4A . . 123.7 ?
P1 O4 H4 . . 112(3) ?
P1 O5 H5 . . 110(3) ?

loop_
_geom_bond_atom_site_label_1
_geom_bond_atom_site_label_2
_geom_bond_site_symmetry_2
_geom_bond_distance
_geom_bond_publ_flag
S1 C2 . 1.7122(18) ?
S1 C3 . 1.732(2) ?
O1 C1 . 1.218(2) ?
N1 C1 . 1.324(3) ?
N1 H1A . 0.87(3) ?
N1 H1B . 0.82(3) ?
C1 N2 . 1.403(2) ?
P1 O2 . 1.5048(12) ?
P1 O3 . 1.5083(13) ?
P1 O5 . 1.5602(16) ?
P1 O4 . 1.5642(15) ?
N2 C2 . 1.345(2) ?
N2 H2 . 0.8600 ?
C2 N3 . 1.329(2) ?
N3 C4 . 1.383(3) ?
N3 H3 . 0.80(3) ?
C3 C4 . 1.330(3) ?
C3 H3A . 0.9300 ?
C4 H4A . 0.9300 ?
O4 H4 . 0.80(4) ?
O5 H5 . 0.81(4) ?

loop_
_geom_hbond_atom_site_label_D
_geom_hbond_atom_site_label_H
_geom_hbond_atom_site_label_A
_geom_hbond_site_symmetry_A
_geom_hbond_distance_DH
_geom_hbond_distance_HA
_geom_hbond_distance_DA
_geom_hbond_angle_DHA
N2 H2 O2 . 0.86 1.93 2.697(2) 147.9
N3 H3 O3 . 0.80(3) 1.91(3) 2.710(2) 174(3)
N1 H1A O1 2_756 0.87(3) 2.09(3) 2.898(2) 155(2)
N1 H1B O5 2_746 0.82(3) 2.20(3) 3.007(2) 170(3)
O5 H5 O2 4_576 0.81(4) 1.77(4) 2.546(2) 162(4)
O4 H4 O3 4_575 0.80(4) 1.82(4) 2.613(2) 170(4)

loop_
_geom_torsion_atom_site_label_1
_geom_torsion_atom_site_label_2
_geom_torsion_atom_site_label_3
_geom_torsion_atom_site_label_4
_geom_torsion_site_symmetry_1
_geom_torsion_site_symmetry_2
_geom_torsion_site_symmetry_3
_geom_torsion_site_symmetry_4
_geom_torsion
_geom_torsion_publ_flag
O1 C1 N2 C2 . . . . 0.6(3) ?
N1 C1 N2 C2 . . . . 179.39(19) ?
C1 N2 C2 N3 . . . . -177.96(17) ?
C1 N2 C2 S1 . . . . 1.6(3) ?
C3 S1 C2 N3 . . . . -0.69(15) ?
C3 S1 C2 N2 . . . . 179.74(18) ?
N2 C2 N3 C4 . . . . -179.63(17) ?
S1 C2 N3 C4 . . . . 0.8(2) ?
C2 S1 C3 C4 . . . . 0.44(19) ?
S1 C3 C4 N3 . . . . -0.1(3) ?
C2 N3 C4 C3 . . . . -0.4(3) ?

loop_
_cod_related_entry_id
_cod_related_entry_database
_cod_related_entry_code
1 ChemSpider 30656757
